data_2223796
loop_
_publ_author_name
'Arman, Hadi D.'
'Kaulgud, Trupta'
'Tiekink, Edward R. T.'
'Young, David J.'

_publ_section_title
;
 <i>N</i>-(4,6-Dimethylpyrimidin-2-yl)-4-(oxolan-2-ylamino)benzenesulfonamide
;
_journal_coeditor_code HB5159
_journal_issue 11
_journal_name_full 'Acta Crystallographica Section E'
_journal_page_first o2851
_journal_paper_doi 10.1107/S1600536809043347
_journal_volume 65
_journal_year 2009
_chemical_formula_iupac 'C16 H20 N4 O3 S'
_chemical_formula_moiety 'C16 H20 N4 O3 S'
_chemical_formula_sum 'C16 H20 N4 O3 S'
_chemical_formula_weight 348.42
_chemical_name_systematic
;
<i>N</i>-(4,6-Dimethylpyrimidin-2-yl)-4-(oxolan-2-ylamino)benzenesulfonamide
;
_space_group_IT_number 14
_symmetry_cell_setting monoclinic
_symmetry_space_group_name_Hall '-P 2ybc'
_symmetry_space_group_name_H-M 'P 1 21/c 1'
_atom_sites_solution_hydrogens geom
_atom_sites_solution_primary direct
_atom_sites_solution_secondary difmap
_audit_creation_method SHELXL-97
_cell_angle_alpha 90
_cell_angle_beta 106.445(10)
_cell_angle_gamma 90
_cell_formula_units_Z 4
_cell_length_a 10.291(5)
_cell_length_b 9.592(4)
_cell_length_c 17.196(8)
_cell_measurement_reflns_used 6601
_cell_measurement_temperature 98(2)
_cell_measurement_theta_max 40.2155
_cell_measurement_theta_min 2.4569
_cell_volume 1628.0(13)
_computing_cell_refinement 'CrystalClear (Rigaku/MSC, 2005)'
_computing_data_collection 'CrystalClear (Rigaku/MSC, 2005)'
_computing_data_reduction 'CrystalClear (Rigaku/MSC, 2005)'
_computing_molecular_graphics 'DIAMOND (Brandenburg, 2006)'
_computing_publication_material 'SHELXL97 (Sheldrick, 2008)'
_computing_structure_refinement 'SHELXL97 (Sheldrick, 2008)'
_computing_structure_solution 'SHELXS97 (Sheldrick, 2008)'
_diffrn_ambient_temperature 98(2)
_diffrn_detector_area_resol_mean 28.5714
_diffrn_measured_fraction_theta_full 0.999
_diffrn_measured_fraction_theta_max 0.999
_diffrn_measurement_device_type Saturn724
_diffrn_measurement_method \w
_diffrn_radiation_monochromator graphite
_diffrn_radiation_source 'sealed tube'
_diffrn_radiation_type MoK\a
_diffrn_radiation_wavelength 0.71073
_diffrn_reflns_av_R_equivalents 0.046
_diffrn_reflns_av_sigmaI/netI 0.045
_diffrn_reflns_limit_h_max 13
_diffrn_reflns_limit_h_min -12
_diffrn_reflns_limit_k_max 11
_diffrn_reflns_limit_k_min -12
_diffrn_reflns_limit_l_max 17
_diffrn_reflns_limit_l_min -22
_diffrn_reflns_number 11164
_diffrn_reflns_reduction_process 'Lp corrections applied'
_diffrn_reflns_theta_full 27.5
_diffrn_reflns_theta_max 27.5
_diffrn_reflns_theta_min 2.1
_diffrn_standards_decay_% <1
_diffrn_standards_interval_count 0
_diffrn_standards_number 0
_exptl_absorpt_coefficient_mu 0.222
_exptl_absorpt_correction_T_max 1.000
_exptl_absorpt_correction_T_min 0.761
_exptl_absorpt_correction_type multi-scan
_exptl_absorpt_process_details '(ABSCOR; Higashi, 1995)'
_exptl_crystal_colour colourless
_exptl_crystal_density_diffrn 1.422
_exptl_crystal_density_method 'not measured'
_exptl_crystal_description block
_exptl_crystal_F_000 736
_exptl_crystal_size_max 0.35
_exptl_crystal_size_mid 0.21
_exptl_crystal_size_min 0.11
_refine_diff_density_max 0.60
_refine_diff_density_min -0.39
_refine_ls_extinction_method none
_refine_ls_goodness_of_fit_ref 1.10
_refine_ls_hydrogen_treatment constr
_refine_ls_matrix_type full
_refine_ls_number_parameters 225
_refine_ls_number_reflns 3749
_refine_ls_number_restraints 2
_refine_ls_restrained_S_all 1.10
_refine_ls_R_factor_all 0.064
_refine_ls_R_factor_gt 0.057
_refine_ls_shift/su_max_lt 0.001
_refine_ls_shift/su_mean 0.000
_refine_ls_structure_factor_coef Fsqd
_refine_ls_weighting_details 'calc w=1/[\s^2^(Fo^2^)+(0.0464P)^2^+1.4631P] where P=(Fo^2^+2Fc^2^)/3'
_refine_ls_weighting_scheme calc
_refine_ls_wR_factor_gt 0.132
_refine_ls_wR_factor_ref 0.137
_reflns_number_gt 3341
_reflns_number_total 3749
_reflns_threshold_expression I>2\s(I)
_cod_data_source_file hb5159.cif
_cod_data_source_block I
_cod_depositor_comments
;
The following automatic conversions were performed:
'_exptl_absorpt_correction_type' value 'Multi-scan' changed to
'multi-scan' according to
'/home/saulius/struct/CIF-dictionaries/cif_core.dic' dictionary named
'cif_core.dic' version 2.4.1 from 2010-06-29.

Automatic conversion script
Id: cif_fix_enum 1527 2010-12-29 10:47:43Z saulius 

The following automatic conversions were performed:

'_exptl_absorpt_correction_type' value 'Multi-scan' changed to
'multi-scan' according to
/home/saulius/struct/CIF-dictionaries/cif_core.dic dictionary named
'cif_core.dic' version 2.4.1 from 2010-06-29.

Automatic conversion script
Id: cif_fix_values 1715 2011-07-08 13:25:40Z adriana 
;
_cod_original_sg_symbol_H-M 'P 21/c'
_cod_database_code 2223796
_cod_database_fobs_code 2223796

loop_
_symmetry_equiv_pos_as_xyz
'x, y, z'
'-x, y+1/2, -z+1/2'
'-x, -y, -z'
'x, -y-1/2, z-1/2'

loop_
_atom_site_type_symbol
_atom_site_label
_atom_site_fract_x
_atom_site_fract_y
_atom_site_fract_z
_atom_site_U_iso_or_equiv
_atom_site_adp_type
_atom_site_calc_flag
_atom_site_refinement_flags
_atom_site_occupancy
_atom_site_disorder_assembly
_atom_site_disorder_group
S S1 0.31473(6) 0.75837(6) 0.11287(3) 0.02795(16) Uani d . 1 . .
O O1 0.23391(18) 0.71472(18) 0.03422(9) 0.0357(4) Uani d . 1 . .
O O2 0.45898(17) 0.76422(18) 0.12920(9) 0.0339(4) Uani d . 1 . .
O O3 0.03413(17) 1.4900(2) 0.10040(10) 0.0406(4) Uani d . 1 . .
N N1 0.40297(19) 0.74868(19) 0.29276(10) 0.0271(4) Uani d . 1 . .
N N2 0.27644(18) 0.53811(19) 0.29370(10) 0.0265(4) Uani d . 1 . .
N N3 0.2755(2) 0.6434(2) 0.17341(10) 0.0283(4) Uani d D 1 . .
H H3N 0.2048 0.5906 0.1512 0.034 Uiso d D 1 . .
N N4 0.1102(2) 1.3038(2) 0.18799(14) 0.0421(5) Uani d D 1 . .
H H4N 0.1658 1.3594 0.2227 0.051 Uiso d D 1 . .
C C1 0.3215(2) 0.6443(2) 0.25786(12) 0.0258(4) Uani d . 1 . .
C C2 0.4447(2) 0.7458(2) 0.37479(12) 0.0283(5) Uani d . 1 . .
C C3 0.4038(2) 0.6408(2) 0.41786(12) 0.0298(5) Uani d . 1 . .
H H3 0.4336 0.6395 0.4754 0.036 Uiso calc R 1 . .
C C4 0.3183(2) 0.5378(2) 0.37529(12) 0.0283(4) Uani d . 1 . .
C C5 0.5376(3) 0.8614(3) 0.41506(14) 0.0378(5) Uani d . 1 . .
H H5A 0.6280 0.8455 0.4085 0.057 Uiso calc R 1 . .
H H5B 0.5435 0.8637 0.4729 0.057 Uiso calc R 1 . .
H H5C 0.5021 0.9506 0.3901 0.057 Uiso calc R 1 . .
C C6 0.2706(3) 0.4199(3) 0.41651(14) 0.0348(5) Uani d . 1 . .
H H6A 0.1741 0.4032 0.3904 0.052 Uiso calc R 1 . .
H H6B 0.2840 0.4432 0.4737 0.052 Uiso calc R 1 . .
H H6C 0.3223 0.3357 0.4125 0.052 Uiso calc R 1 . .
C C7 0.2564(2) 0.9212(2) 0.13414(12) 0.0279(4) Uani d . 1 . .
C C8 0.3417(2) 1.0138(2) 0.18760(13) 0.0291(5) Uani d . 1 . .
H H8 0.4334 0.9891 0.2129 0.035 Uiso calc R 1 . .
C C9 0.2929(2) 1.1411(2) 0.20371(13) 0.0307(5) Uani d . 1 . .
H H9 0.3513 1.2038 0.2402 0.037 Uiso calc R 1 . .
C C10 0.1574(2) 1.1793(2) 0.16669(13) 0.0318(5) Uani d . 1 . .
C C11 0.0733(2) 1.0854(2) 0.11240(14) 0.0344(5) Uani d . 1 . .
H H11 -0.0181 1.1100 0.0862 0.041 Uiso calc R 1 . .
C C12 0.1224(2) 0.9580(2) 0.09687(13) 0.0322(5) Uani d . 1 . .
H H12 0.0645 0.8949 0.0605 0.039 Uiso calc R 1 . .
C C13 -0.0074(3) 1.3735(3) 0.14064(16) 0.0384(6) Uani d . 1 . .
H H13 -0.0624 1.3077 0.0991 0.046 Uiso calc R 1 . .
C C14 -0.0727(3) 1.5920(3) 0.0855(2) 0.0582(8) Uani d . 1 . .
H H14A -0.1141 1.6035 0.0265 0.070 Uiso calc R 1 . .
H H14B -0.0360 1.6832 0.1085 0.070 Uiso calc R 1 . .
C C15 -0.1763(3) 1.5425(4) 0.1246(2) 0.0573(8) Uani d . 1 . .
H H15A -0.2534 1.4971 0.0848 0.069 Uiso calc R 1 . .
H H15B -0.2105 1.6199 0.1513 0.069 Uiso calc R 1 . .
C C16 -0.0957(3) 1.4381(4) 0.1863(2) 0.0618(9) Uani d . 1 . .
H H16A -0.0415 1.4851 0.2362 0.074 Uiso calc R 1 . .
H H16B -0.1557 1.3681 0.2007 0.074 Uiso calc R 1 . .

loop_
_atom_site_aniso_label
_atom_site_aniso_U_11
_atom_site_aniso_U_22
_atom_site_aniso_U_33
_atom_site_aniso_U_12
_atom_site_aniso_U_13
_atom_site_aniso_U_23
S1 0.0279(3) 0.0329(3) 0.0212(2) 0.0002(2) 0.0038(2) 0.00097(19)
O1 0.0393(9) 0.0426(10) 0.0218(7) -0.0014(8) 0.0032(7) -0.0022(6)
O2 0.0289(8) 0.0431(9) 0.0297(8) 0.0015(7) 0.0085(7) 0.0009(7)
O3 0.0274(8) 0.0554(11) 0.0384(9) 0.0039(8) 0.0083(7) 0.0090(8)
N1 0.0287(9) 0.0260(9) 0.0242(8) 0.0000(7) 0.0037(7) -0.0023(7)
N2 0.0261(9) 0.0278(9) 0.0245(8) 0.0005(7) 0.0053(7) 0.0001(7)
N3 0.0307(10) 0.0284(9) 0.0221(8) -0.0028(8) 0.0013(7) -0.0012(7)
N4 0.0332(11) 0.0337(11) 0.0476(12) 0.0010(9) -0.0079(9) -0.0087(9)
C1 0.0250(10) 0.0260(10) 0.0246(9) 0.0039(8) 0.0042(8) -0.0011(8)
C2 0.0297(11) 0.0273(10) 0.0251(10) 0.0030(9) 0.0031(8) -0.0039(8)
C3 0.0329(11) 0.0349(12) 0.0198(9) 0.0012(9) 0.0044(8) -0.0017(8)
C4 0.0277(11) 0.0310(11) 0.0265(10) 0.0024(9) 0.0080(8) 0.0005(8)
C5 0.0430(14) 0.0333(12) 0.0319(11) -0.0059(11) 0.0020(10) -0.0070(9)
C6 0.0336(12) 0.0388(13) 0.0311(11) -0.0018(10) 0.0075(10) 0.0042(9)
C7 0.0262(11) 0.0297(11) 0.0253(10) -0.0007(9) 0.0032(8) 0.0046(8)
C8 0.0238(10) 0.0311(11) 0.0286(10) -0.0031(9) 0.0015(8) 0.0048(8)
C9 0.0264(11) 0.0318(11) 0.0290(10) -0.0064(9) -0.0001(9) 0.0012(8)
C10 0.0286(11) 0.0305(11) 0.0309(11) -0.0021(9) -0.0001(9) 0.0012(9)
C11 0.0268(11) 0.0338(12) 0.0355(11) -0.0005(9) -0.0025(9) 0.0001(9)
C12 0.0291(11) 0.0341(12) 0.0279(10) -0.0030(9) -0.0011(9) 0.0000(9)
C13 0.0300(12) 0.0293(12) 0.0472(13) -0.0007(10) -0.0031(10) -0.0046(10)
C14 0.0399(16) 0.0565(19) 0.077(2) 0.0120(14) 0.0149(15) 0.0303(16)
C15 0.0522(18) 0.063(2) 0.0633(18) 0.0242(15) 0.0275(15) 0.0178(15)
C16 0.0483(18) 0.073(2) 0.074(2) 0.0206(16) 0.0344(16) 0.0345(18)

loop_
_atom_type_symbol
_atom_type_description
_atom_type_scat_dispersion_real
_atom_type_scat_dispersion_imag
_atom_type_scat_source
C C 0.0033 0.0016 'International Tables Vol C Tables 4.2.6.8 and 6.1.1.4'
H H 0.0000 0.0000 'International Tables Vol C Tables 4.2.6.8 and 6.1.1.4'
N N 0.0061 0.0033 'International Tables Vol C Tables 4.2.6.8 and 6.1.1.4'
O O 0.0106 0.0060 'International Tables Vol C Tables 4.2.6.8 and 6.1.1.4'
S S 0.1246 0.1234 'International Tables Vol C Tables 4.2.6.8 and 6.1.1.4'

loop_
_geom_angle_atom_site_label_1
_geom_angle_atom_site_label_2
_geom_angle_atom_site_label_3
_geom_angle_site_symmetry_1
_geom_angle_site_symmetry_3
_geom_angle
_geom_angle_publ_flag
O2 S1 O1 . . 119.23(10) ?
O2 S1 N3 . . 109.23(10) ?
O1 S1 N3 . . 102.72(10) ?
O2 S1 C7 . . 108.79(11) ?
O1 S1 C7 . . 108.43(10) ?
N3 S1 C7 . . 107.85(10) ?
C14 O3 C13 . . 107.26(19) ?
C1 N1 C2 . . 115.27(19) ?
C1 N2 C4 . . 115.51(18) ?
C1 N3 S1 . . 125.67(16) ?
C1 N3 H3N . . 116.9 ?
S1 N3 H3N . . 115.6 ?
C10 N4 C13 . . 124.3(2) ?
C10 N4 H4N . . 119.7 ?
C13 N4 H4N . . 112.9 ?
N1 C1 N2 . . 128.24(19) ?
N1 C1 N3 . . 117.29(19) ?
N2 C1 N3 . . 114.47(18) ?
N1 C2 C3 . . 121.2(2) ?
N1 C2 C5 . . 116.0(2) ?
C3 C2 C5 . . 122.79(19) ?
C2 C3 C4 . . 118.66(19) ?
C2 C3 H3 . . 120.7 ?
C4 C3 H3 . . 120.7 ?
N2 C4 C3 . . 121.1(2) ?
N2 C4 C6 . . 116.5(2) ?
C3 C4 C6 . . 122.36(19) ?
C2 C5 H5A . . 109.5 ?
C2 C5 H5B . . 109.5 ?
H5A C5 H5B . . 109.5 ?
C2 C5 H5C . . 109.5 ?
H5A C5 H5C . . 109.5 ?
H5B C5 H5C . . 109.5 ?
C4 C6 H6A . . 109.5 ?
C4 C6 H6B . . 109.5 ?
H6A C6 H6B . . 109.5 ?
C4 C6 H6C . . 109.5 ?
H6A C6 H6C . . 109.5 ?
H6B C6 H6C . . 109.5 ?
C12 C7 C8 . . 119.9(2) ?
C12 C7 S1 . . 118.99(17) ?
C8 C7 S1 . . 121.15(17) ?
C9 C8 C7 . . 120.0(2) ?
C9 C8 H8 . . 120.0 ?
C7 C8 H8 . . 120.0 ?
C8 C9 C10 . . 120.7(2) ?
C8 C9 H9 . . 119.6 ?
C10 C9 H9 . . 119.6 ?
N4 C10 C11 . . 122.3(2) ?
N4 C10 C9 . . 118.9(2) ?
C11 C10 C9 . . 118.6(2) ?
C12 C11 C10 . . 120.4(2) ?
C12 C11 H11 . . 119.8 ?
C10 C11 H11 . . 119.8 ?
C11 C12 C7 . . 120.4(2) ?
C11 C12 H12 . . 119.8 ?
C7 C12 H12 . . 119.8 ?
N4 C13 O3 . . 108.7(2) ?
N4 C13 C16 . . 116.1(2) ?
O3 C13 C16 . . 103.8(2) ?
N4 C13 H13 . . 109.3 ?
O3 C13 H13 . . 109.3 ?
C16 C13 H13 . . 109.3 ?
O3 C14 C15 . . 108.2(2) ?
O3 C14 H14A . . 110.1 ?
C15 C14 H14A . . 110.1 ?
O3 C14 H14B . . 110.1 ?
C15 C14 H14B . . 110.1 ?
H14A C14 H14B . . 108.4 ?
C14 C15 C16 . . 101.9(2) ?
C14 C15 H15A . . 111.4 ?
C16 C15 H15A . . 111.4 ?
C14 C15 H15B . . 111.4 ?
C16 C15 H15B . . 111.4 ?
H15A C15 H15B . . 109.3 ?
C13 C16 C15 . . 101.4(2) ?
C13 C16 H16A . . 111.5 ?
C15 C16 H16A . . 111.5 ?
C13 C16 H16B . . 111.5 ?
C15 C16 H16B . . 111.5 ?
H16A C16 H16B . . 109.3 ?

loop_
_geom_bond_atom_site_label_1
_geom_bond_atom_site_label_2
_geom_bond_site_symmetry_2
_geom_bond_distance
_geom_bond_publ_flag
S1 O2 . 1.4316(18) ?
S1 O1 . 1.4351(17) ?
S1 N3 . 1.644(2) ?
S1 C7 . 1.748(2) ?
O3 C14 . 1.439(3) ?
O3 C13 . 1.442(3) ?
N1 C1 . 1.334(3) ?
N1 C2 . 1.353(3) ?
N2 C1 . 1.340(3) ?
N2 C4 . 1.346(3) ?
N3 C1 . 1.394(3) ?
N3 H3N . 0.8800 ?
N4 C10 . 1.377(3) ?
N4 C13 . 1.420(3) ?
N4 H4N . 0.8800 ?
C2 C3 . 1.384(3) ?
C2 C5 . 1.500(3) ?
C3 C4 . 1.386(3) ?
C3 H3 . 0.9500 ?
C4 C6 . 1.490(3) ?
C5 H5A . 0.9800 ?
C5 H5B . 0.9800 ?
C5 H5C . 0.9800 ?
C6 H6A . 0.9800 ?
C6 H6B . 0.9800 ?
C6 H6C . 0.9800 ?
C7 C12 . 1.392(3) ?
C7 C8 . 1.396(3) ?
C8 C9 . 1.379(3) ?
C8 H8 . 0.9500 ?
C9 C10 . 1.407(3) ?
C9 H9 . 0.9500 ?
C10 C11 . 1.405(3) ?
C11 C12 . 1.377(3) ?
C11 H11 . 0.9500 ?
C12 H12 . 0.9500 ?
C13 C16 . 1.494(4) ?
C13 H13 . 1.0000 ?
C14 C15 . 1.488(4) ?
C14 H14A . 0.9900 ?
C14 H14B . 0.9900 ?
C15 C16 . 1.523(4) ?
C15 H15A . 0.9900 ?
C15 H15B . 0.9900 ?
C16 H16A . 0.9900 ?
C16 H16B . 0.9900 ?

loop_
_geom_hbond_atom_site_label_D
_geom_hbond_atom_site_label_H
_geom_hbond_atom_site_label_A
_geom_hbond_site_symmetry_A
_geom_hbond_distance_DH
_geom_hbond_distance_HA
_geom_hbond_distance_DA
_geom_hbond_angle_DHA
_geom_hbond_publ_flag
N3 H3n O3 1_545 0.88 1.98 2.854(3) 174 y
N4 H4n N2 1_565 0.88 2.22 3.086(3) 167 y

loop_
_geom_torsion_atom_site_label_1
_geom_torsion_atom_site_label_2
_geom_torsion_atom_site_label_3
_geom_torsion_atom_site_label_4
_geom_torsion_site_symmetry_1
_geom_torsion_site_symmetry_2
_geom_torsion_site_symmetry_3
_geom_torsion_site_symmetry_4
_geom_torsion
_geom_torsion_publ_flag
O2 S1 N3 C1 . . . . 56.4(2) ?
O1 S1 N3 C1 . . . . -176.07(18) ?
C7 S1 N3 C1 . . . . -61.7(2) ?
C2 N1 C1 N2 . . . . 0.0(3) ?
C2 N1 C1 N3 . . . . 179.72(19) ?
C4 N2 C1 N1 . . . . 0.5(3) ?
C4 N2 C1 N3 . . . . -179.25(19) ?
S1 N3 C1 N1 . . . . 1.0(3) ?
S1 N3 C1 N2 . . . . -179.18(16) ?
C1 N1 C2 C3 . . . . -0.2(3) ?
C1 N1 C2 C5 . . . . 179.3(2) ?
N1 C2 C3 C4 . . . . -0.1(3) ?
C5 C2 C3 C4 . . . . -179.6(2) ?
C1 N2 C4 C3 . . . . -0.8(3) ?
C1 N2 C4 C6 . . . . -179.43(19) ?
C2 C3 C4 N2 . . . . 0.6(3) ?
C2 C3 C4 C6 . . . . 179.2(2) ?
O2 S1 C7 C12 . . . . 156.85(17) ?
O1 S1 C7 C12 . . . . 25.8(2) ?
N3 S1 C7 C12 . . . . -84.79(19) ?
O2 S1 C7 C8 . . . . -23.2(2) ?
O1 S1 C7 C8 . . . . -154.31(18) ?
N3 S1 C7 C8 . . . . 95.14(19) ?
C12 C7 C8 C9 . . . . 0.4(3) ?
S1 C7 C8 C9 . . . . -179.57(16) ?
C7 C8 C9 C10 . . . . -0.1(3) ?
C13 N4 C10 C11 . . . . -22.4(4) ?
C13 N4 C10 C9 . . . . 161.0(2) ?
C8 C9 C10 N4 . . . . 176.2(2) ?
C8 C9 C10 C11 . . . . -0.6(3) ?
N4 C10 C11 C12 . . . . -175.7(2) ?
C9 C10 C11 C12 . . . . 0.9(4) ?
C10 C11 C12 C7 . . . . -0.6(4) ?
C8 C7 C12 C11 . . . . 0.0(3) ?
S1 C7 C12 C11 . . . . 179.91(18) ?
C10 N4 C13 O3 . . . . -104.0(3) ?
C10 N4 C13 C16 . . . . 139.5(3) ?
C14 O3 C13 N4 . . . . -153.7(2) ?
C14 O3 C13 C16 . . . . -29.5(3) ?
C13 O3 C14 C15 . . . . 5.4(3) ?
O3 C14 C15 C16 . . . . 20.2(4) ?
N4 C13 C16 C15 . . . . 160.5(3) ?
O3 C13 C16 C15 . . . . 41.3(3) ?
C14 C15 C16 C13 . . . . -37.0(4) ?
